data_2231101
loop_
_publ_author_name
'Murtaza, Shahzad'
'Hamza, Muhammad'
'Tahir, M. Nawaz'

_publ_section_title
;
 1,5-Dimethyl-3-oxo-2-phenyl-2,3-dihydro-1<i>H</i>-pyrazol-4-aminium
 chloride--thiourea (1/1)
;
_journal_coeditor_code GK2395
_journal_issue 8
_journal_name_full 'Acta Crystallographica Section E'
_journal_page_first o2193
_journal_paper_doi 10.1107/S1600536811029989
_journal_volume 67
_journal_year 2011
_chemical_formula_iupac 'C11 H14 N3 O +, Cl -, C H4 N2 S'
_chemical_formula_moiety 'C11 H14 N3 O +, Cl -, C H4 N2 S'
_chemical_formula_sum 'C12 H18 Cl N5 O S'
_chemical_formula_weight 315.82
_chemical_name_systematic
;
1,5-Dimethyl-3-oxo-2-phenyl-2,3-dihydro-1<i>H</i>-pyrazol-4-aminium chloride--
thiourea (1/1)
;
_space_group_IT_number 14
_symmetry_cell_setting monoclinic
_symmetry_space_group_name_Hall '-P 2ybc'
_symmetry_space_group_name_H-M 'P 1 21/c 1'
_atom_sites_solution_hydrogens geom
_atom_sites_solution_primary direct
_atom_sites_solution_secondary difmap
_audit_creation_method SHELXL-97
_cell_angle_alpha 90
_cell_angle_beta 90.851(4)
_cell_angle_gamma 90
_cell_formula_units_Z 4
_cell_length_a 9.9733(11)
_cell_length_b 8.2572(8)
_cell_length_c 18.859(2)
_cell_measurement_reflns_used 2948
_cell_measurement_temperature 296(2)
_cell_measurement_theta_max 28.40
_cell_measurement_theta_min 2.04
_cell_volume 1552.9(3)
_computing_cell_refinement 'SAINT (Bruker, 2009)'
_computing_data_collection 'APEX2 (Bruker, 2009)'
_computing_data_reduction 'SAINT (Bruker, 2009)'
_computing_molecular_graphics 'ORTEP-3 for Windows (Farrugia, 1997) and PLATON (Spek, 2009)'
_computing_publication_material
;
WinGX (Farrugia, 1999) and PLATON (Spek, 2009)
;
_computing_structure_refinement 'SHELXL97 (Sheldrick, 2008)'
_computing_structure_solution 'SHELXS97 (Sheldrick, 2008)'
_diffrn_ambient_temperature 296(2)
_diffrn_detector_area_resol_mean 7.50
_diffrn_measured_fraction_theta_full 0.994
_diffrn_measured_fraction_theta_max 0.994
_diffrn_measurement_device_type 'Bruker Kappa APEXII CCD'
_diffrn_measurement_method \w
_diffrn_radiation_monochromator graphite
_diffrn_radiation_source 'fine-focus sealed tube'
_diffrn_radiation_type MoK\a
_diffrn_radiation_wavelength 0.71073
_diffrn_reflns_av_R_equivalents 0.0320
_diffrn_reflns_av_sigmaI/netI 0.0345
_diffrn_reflns_limit_h_max 12
_diffrn_reflns_limit_h_min -13
_diffrn_reflns_limit_k_max 6
_diffrn_reflns_limit_k_min -10
_diffrn_reflns_limit_l_max 25
_diffrn_reflns_limit_l_min -24
_diffrn_reflns_number 14413
_diffrn_reflns_theta_full 28.40
_diffrn_reflns_theta_max 28.40
_diffrn_reflns_theta_min 2.04
_diffrn_standards_number 0
_exptl_absorpt_coefficient_mu 0.384
_exptl_absorpt_correction_T_max 0.950
_exptl_absorpt_correction_T_min 0.935
_exptl_absorpt_correction_type multi-scan
_exptl_absorpt_process_details '(SADABS; Bruker, 2005)'
_exptl_crystal_colour 'light yellow'
_exptl_crystal_density_diffrn 1.351
_exptl_crystal_density_method 'not measured'
_exptl_crystal_description needle
_exptl_crystal_F_000 664
_exptl_crystal_size_max 0.30
_exptl_crystal_size_mid 0.15
_exptl_crystal_size_min 0.14
_refine_diff_density_max 0.278
_refine_diff_density_min -0.303
_refine_ls_goodness_of_fit_ref 1.016
_refine_ls_hydrogen_treatment mixed
_refine_ls_matrix_type full
_refine_ls_number_parameters 192
_refine_ls_number_reflns 3876
_refine_ls_number_restraints 0
_refine_ls_restrained_S_all 1.016
_refine_ls_R_factor_all 0.0559
_refine_ls_R_factor_gt 0.0393
_refine_ls_shift/su_max 0.000
_refine_ls_shift/su_mean 0.000
_refine_ls_structure_factor_coef Fsqd
_refine_ls_weighting_details 'calc w=1/[\s^2^(Fo^2^)+(0.0519P)^2^+0.4062P] where P=(Fo^2^+2Fc^2^)/3'
_refine_ls_weighting_scheme calc
_refine_ls_wR_factor_gt 0.1003
_refine_ls_wR_factor_ref 0.1107
_reflns_number_gt 2948
_reflns_number_total 3876
_reflns_threshold_expression I>2\s(I)
_cod_data_source_file gk2395.cif
_cod_data_source_block I
_cod_original_sg_symbol_H-M 'P 21/c'
_cod_database_code 2231101
_cod_database_fobs_code 2231101

loop_
_symmetry_equiv_pos_site_id
_symmetry_equiv_pos_as_xyz
1 x,y,z
2 -x,1/2+y,1/2-z
3 -x,-y,-z
4 x,1/2-y,1/2+z

loop_
_atom_site_aniso_label
_atom_site_aniso_U_11
_atom_site_aniso_U_22
_atom_site_aniso_U_33
_atom_site_aniso_U_12
_atom_site_aniso_U_13
_atom_site_aniso_U_23
O1 0.0447(7) 0.0331(6) 0.0512(7) 0.0023(5) 0.0121(6) 0.0107(5)
N1 0.0424(8) 0.0269(7) 0.0450(8) 0.0047(5) 0.0125(7) 0.0051(6)
N2 0.0432(8) 0.0291(7) 0.0466(9) 0.0016(6) 0.0112(7) 0.0070(6)
N3 0.0362(8) 0.0326(7) 0.0421(9) 0.0020(6) 0.0066(6) -0.0039(6)
C1 0.0348(8) 0.0302(7) 0.0449(10) 0.0017(6) 0.0116(7) 0.0002(7)
C2 0.0556(12) 0.0522(11) 0.0538(12) 0.0118(9) -0.0051(10) -0.0050(9)
C3 0.0764(15) 0.0585(13) 0.0547(13) 0.0047(11) 0.0069(11) -0.0174(10)
C4 0.0596(12) 0.0352(9) 0.0763(15) 0.0044(9) 0.0263(11) -0.0066(9)
C5 0.0512(12) 0.0495(11) 0.0755(15) 0.0192(9) 0.0085(11) 0.0085(10)
C6 0.0506(11) 0.0476(10) 0.0483(11) 0.0100(8) 0.0030(9) 0.0026(8)
C7 0.0335(8) 0.0326(8) 0.0343(8) 0.0014(6) 0.0021(7) 0.0020(6)
C8 0.0318(8) 0.0305(7) 0.0362(8) 0.0016(6) 0.0025(7) -0.0008(6)
C9 0.0373(9) 0.0298(8) 0.0410(9) 0.0020(6) 0.0008(7) 0.0006(7)
C10 0.0546(11) 0.0319(9) 0.0655(13) 0.0052(8) 0.0041(10) 0.0057(8)
C11 0.0569(12) 0.0411(10) 0.0610(13) -0.0050(8) 0.0257(10) 0.0052(9)
S1 0.0444(3) 0.0403(3) 0.0627(3) -0.0045(2) 0.0134(2) -0.0056(2)
N4 0.0495(9) 0.0461(9) 0.0641(11) -0.0048(7) 0.0135(8) -0.0113(8)
N5 0.0479(9) 0.0522(10) 0.0740(12) -0.0143(8) 0.0133(9) -0.0110(9)
C12 0.0366(9) 0.0402(9) 0.0426(10) -0.0004(7) -0.0018(7) 0.0038(7)
Cl1 0.0445(3) 0.0443(3) 0.0542(3) 0.0060(2) 0.0050(2) -0.0028(2)

loop_
_atom_site_type_symbol
_atom_site_label
_atom_site_fract_x
_atom_site_fract_y
_atom_site_fract_z
_atom_site_U_iso_or_equiv
_atom_site_thermal_displace_type
_atom_site_occupancy
_atom_site_disorder_group
O O1 0.02683(12) 0.52568(13) 0.17891(7) 0.0429(4) Uani 1.000 -16
N N1 0.15623(14) 0.67708(15) 0.10210(8) 0.0380(4) Uani 1.000 -16
N N2 0.15254(14) 0.83360(15) 0.07471(8) 0.0395(5) Uani 1.000 -16
N N3 -0.10897(15) 0.84880(18) 0.20387(9) 0.0369(5) Uani 1.000 -16
C C1 0.22930(16) 0.55157(19) 0.06724(9) 0.0365(5) Uani 1.000 -16
C C2 0.2008(2) 0.5159(2) -0.00289(11) 0.0539(7) Uani 1.000 -16
C C3 0.2738(2) 0.3964(3) -0.03623(12) 0.0631(8) Uani 1.000 -16
C C4 0.3709(2) 0.3132(2) 0.00038(13) 0.0568(7) Uani 1.000 -16
C C5 0.3968(2) 0.3477(3) 0.07011(13) 0.0587(7) Uani 1.000 -16
C C6 0.3260(2) 0.4689(2) 0.10411(11) 0.0488(6) Uani 1.000 -16
C C7 0.05681(16) 0.65825(18) 0.15067(9) 0.0335(5) Uani 1.000 -16
C C8 -0.00154(15) 0.81326(18) 0.15630(9) 0.0328(4) Uani 1.000 -16
C C9 0.05869(16) 0.91713(19) 0.11086(9) 0.0360(5) Uani 1.000 -16
C C10 0.0318(2) 1.0926(2) 0.09755(12) 0.0506(6) Uani 1.000 -16
C C11 0.2742(2) 0.9003(2) 0.04478(12) 0.0528(7) Uani 1.000 -16
S S1 0.70196(5) 0.59619(6) 0.27908(3) 0.0490(2) Uani 1.000 -16
N N4 0.76836(16) 0.35228(19) 0.19593(9) 0.0531(6) Uani 1.000 -16
N N5 0.57194(16) 0.3262(2) 0.25376(10) 0.0579(6) Uani 1.000 -16
C C12 0.67972(17) 0.4139(2) 0.24001(10) 0.0398(5) Uani 1.000 -16
Cl Cl1 0.64868(5) 0.01267(5) 0.13661(3) 0.0476(2) Uani 1.000 -16
H H2 0.13349 0.57146 -0.02737 0.0647 Uiso 1.000 -16
H H3 0.25677 0.37259 -0.08371 0.0758 Uiso 1.000 -16
H H3A -0.148(2) 0.757(3) 0.2222(10) 0.0554 Uiso 1.000 -16
H H3B -0.084(2) 0.913(3) 0.2403(12) 0.0554 Uiso 1.000 -16
H H3C -0.185(2) 0.900(2) 0.1825(11) 0.0554 Uiso 1.000 -16
H H4 0.41951 0.23278 -0.02225 0.0681 Uiso 1.000 -16
H H5 0.46218 0.28957 0.09489 0.0704 Uiso 1.000 -16
H H6 0.34432 0.49342 0.15140 0.0586 Uiso 1.000 -16
H H10A 0.00647 1.10791 0.04870 0.0759 Uiso 1.000 -16
H H10B 0.11123 1.15417 0.10810 0.0759 Uiso 1.000 -16
H H10C -0.03966 1.12835 0.12730 0.0759 Uiso 1.000 -16
H H11A 0.34012 0.91528 0.08178 0.0791 Uiso 1.000 -16
H H11B 0.25437 1.00266 0.02288 0.0791 Uiso 1.000 -16
H H11C 0.30826 0.82695 0.00990 0.0791 Uiso 1.000 -16
H H4A 0.75487 0.25846 0.17735 0.0637 Uiso 1.000 -16
H H4B 0.83942 0.40608 0.18589 0.0637 Uiso 1.000 -16
H H5A 0.56147 0.23283 0.23429 0.0695 Uiso 1.000 -16
H H5B 0.51243 0.36276 0.28217 0.0695 Uiso 1.000 -16

loop_
_atom_type_symbol
_atom_type_description
_atom_type_scat_dispersion_real
_atom_type_scat_dispersion_imag
_atom_type_scat_source
C C 0.0033 0.0016 ' International Tables Vol C Tables 4.2.6.8 and 6.1.1.4'
H H 0.0000 0.0000 ' International Tables Vol C Tables 4.2.6.8 and 6.1.1.4'
Cl Cl 0.1484 0.1585 ' International Tables Vol C Tables 4.2.6.8 and 6.1.1.4'
N N 0.0061 0.0033 ' International Tables Vol C Tables 4.2.6.8 and 6.1.1.4'
O O 0.0106 0.0060 ' International Tables Vol C Tables 4.2.6.8 and 6.1.1.4'
S S 0.1246 0.1234 ' International Tables Vol C Tables 4.2.6.8 and 6.1.1.4'

loop_
_geom_angle_atom_site_label_1
_geom_angle_atom_site_label_2
_geom_angle_atom_site_label_3
_geom_angle
_geom_angle_publ_flag
N2 N1 C1 120.81(14) no
N2 N1 C7 109.78(12) no
C1 N1 C7 127.13(13) no
N1 N2 C9 107.49(13) no
N1 N2 C11 118.56(13) no
C9 N2 C11 126.10(13) no
H3B N3 H3C 105.7(18) no
C8 N3 H3C 115.0(13) no
C8 N3 H3A 112.9(14) no
C8 N3 H3B 113.3(13) no
H3A N3 H3B 108.2(19) no
H3A N3 H3C 100.7(17) no
H4A N4 H4B 120.00 no
C12 N4 H4A 120.00 no
C12 N4 H4B 120.00 no
H5A N5 H5B 120.00 no
C12 N5 H5A 120.00 no
C12 N5 H5B 120.00 no
N1 C1 C6 119.27(16) no
C2 C1 C6 121.05(16) no
N1 C1 C2 119.68(15) no
C1 C2 C3 119.05(18) no
C2 C3 C4 120.2(2) no
C3 C4 C5 120.3(2) no
C4 C5 C6 120.3(2) no
C1 C6 C5 119.10(19) no
N1 C7 C8 104.54(13) no
O1 C7 C8 131.16(15) no
O1 C7 N1 124.22(14) no
N3 C8 C7 122.97(14) no
C7 C8 C9 109.79(14) no
N3 C8 C9 127.24(14) no
N2 C9 C8 108.13(14) no
C8 C9 C10 129.66(16) no
N2 C9 C10 122.19(15) no
C1 C2 H2 120.00 no
C3 C2 H2 120.00 no
C2 C3 H3 120.00 no
C4 C3 H3 120.00 no
C5 C4 H4 120.00 no
C3 C4 H4 120.00 no
C4 C5 H5 120.00 no
C6 C5 H5 120.00 no
C5 C6 H6 120.00 no
C1 C6 H6 120.00 no
H10B C10 H10C 109.00 no
C9 C10 H10C 109.00 no
C9 C10 H10A 109.00 no
C9 C10 H10B 109.00 no
H10A C10 H10B 110.00 no
H10A C10 H10C 109.00 no
N2 C11 H11B 109.00 no
N2 C11 H11A 109.00 no
H11A C11 H11C 110.00 no
N2 C11 H11C 109.00 no
H11A C11 H11B 110.00 no
H11B C11 H11C 109.00 no
N4 C12 N5 117.65(16) no
S1 C12 N4 122.12(13) no
S1 C12 N5 120.22(14) no

loop_
_geom_bond_atom_site_label_1
_geom_bond_atom_site_label_2
_geom_bond_distance
_geom_bond_publ_flag
S1 C12 1.6891(18) no
O1 C7 1.2554(19) no
N1 C1 1.432(2) no
N1 C7 1.369(2) no
N1 N2 1.3921(18) no
N2 C9 1.355(2) no
N2 C11 1.454(2) no
N3 C8 1.438(2) no
N3 H3B 0.90(2) no
N3 H3A 0.92(2) no
N3 H3C 0.952(19) no
N4 C12 1.324(2) no
N5 C12 1.325(2) no
N4 H4A 0.8600 no
N4 H4B 0.8600 no
N5 H5B 0.8600 no
N5 H5A 0.8600 no
C1 C2 1.380(3) no
C1 C6 1.364(3) no
C2 C3 1.383(3) no
C3 C4 1.366(3) no
C4 C5 1.366(3) no
C5 C6 1.387(3) no
C7 C8 1.411(2) no
C8 C9 1.359(2) no
C9 C10 1.494(2) no
C2 H2 0.9300 no
C3 H3 0.9300 no
C4 H4 0.9300 no
C5 H5 0.9300 no
C6 H6 0.9300 no
C10 H10A 0.9600 no
C10 H10B 0.9600 no
C10 H10C 0.9600 no
C11 H11A 0.9600 no
C11 H11B 0.9600 no
C11 H11C 0.9600 no

loop_
_geom_hbond_atom_site_label_D
_geom_hbond_atom_site_label_H
_geom_hbond_atom_site_label_A
_geom_hbond_site_symmetry_A
_geom_hbond_distance_DH
_geom_hbond_distance_HA
_geom_hbond_distance_DA
_geom_hbond_angle_DHA
_geom_hbond_publ_flag
N3 H3A S1 1_455 0.92(2) 2.28(2) 3.1619(17) 159.9(19) yes
N3 H3B O1 2_555 0.90(2) 1.87(2) 2.764(2) 174(2) yes
N3 H3C Cl1 1_465 0.952(19) 2.08(2) 3.0316(16) 180(2) yes
N4 H4A Cl1 . 0.86 2.41 3.2404(17) 163 yes
N4 H4B O1 1_655 0.86 2.12 2.970(2) 170 yes
N5 H5A Cl1 . 0.86 2.74 3.4956(19) 148 yes
N5 H5A S1 2_645 0.86 2.87 3.3768(17) 120 yes
N5 H5B Cl1 2_655 0.86 2.56 3.4091(18) 171 yes
C10 H10B S1 2_655 0.96 2.85 3.505(2) 126 yes

loop_
_geom_torsion_atom_site_label_1
_geom_torsion_atom_site_label_2
_geom_torsion_atom_site_label_3
_geom_torsion_atom_site_label_4
_geom_torsion
_geom_torsion_publ_flag
C1 N1 N2 C9 169.48(14) no
C1 N1 N2 C11 -39.5(2) no
C7 N1 N2 C9 5.48(18) no
C7 N1 N2 C11 156.51(16) no
N2 N1 C1 C2 -56.2(2) no
C7 N1 C1 C2 104.8(2) no
N2 N1 C1 C6 123.92(17) no
C7 N1 C1 C6 -75.1(2) no
N2 N1 C7 C8 -4.53(18) no
N2 N1 C7 O1 172.53(15) no
C1 N1 C7 O1 9.8(3) no
C1 N1 C7 C8 -167.26(15) no
N1 N2 C9 C10 177.29(16) no
N1 N2 C9 C8 -4.06(18) no
C11 N2 C9 C8 -152.29(17) no
C11 N2 C9 C10 29.1(3) no
N1 C1 C2 C3 178.85(17) no
C6 C1 C2 C3 -1.3(3) no
C2 C1 C6 C5 0.3(3) no
N1 C1 C6 C5 -179.83(17) no
C1 C2 C3 C4 1.2(3) no
C2 C3 C4 C5 -0.2(3) no
C3 C4 C5 C6 -0.9(3) no
C4 C5 C6 C1 0.8(3) no
O1 C7 C8 N3 5.1(3) no
O1 C7 C8 C9 -174.75(18) no
N1 C7 C8 N3 -178.19(15) no
N1 C7 C8 C9 2.02(19) no
N3 C8 C9 C10 0.0(3) no
C7 C8 C9 N2 1.30(19) no
C7 C8 C9 C10 179.82(18) no
N3 C8 C9 N2 -178.49(16) no

loop_
_cod_related_entry_id
_cod_related_entry_database
_cod_related_entry_code
1 ChemSpider 30656841
